data_4127702
loop_
_publ_author_name
'Chen, Qiang'
'Thoms, Stefan'
'St\"ottinger, Sven'
'Schollmeyer, Dieter'
'M\"ullen, Klaus'
'Narita, Akimitsu'
'Basch\'e, Thomas'

_publ_section_title
;
 Dibenzo[<i>hi</i>,<i>st</i>]ovalene as Highly Luminescent Nanographene:
 Efficient Synthesis via Photochemical Cyclodehydroiodination,
 Optoelectronic Properties, and Single-Molecule Spectroscopy.
;
_journal_issue 41
_journal_name_full 'Journal of the American Chemical Society'
_journal_page_first 16439
_journal_page_last 16449
_journal_paper_doi 10.1021/jacs.9b08320
_journal_volume 141
_journal_year 2019
_chemical_formula_moiety 'C38 H18 O2, C2 H3 N'
_chemical_formula_sum 'C40 H21 N O2'
_chemical_formula_weight 547.58
_chemical_name_systematic 5,14-diformylbenzo[a]dinaphtho[2,1,8-cde:1',2',3',4'-ghi]perylene
_space_group_crystal_system orthorhombic
_space_group_IT_number 61
_space_group_name_Hall '-P 2ac 2ab'
_space_group_name_H-M_alt 'P b c a'
_symmetry_space_group_name_Hall '-P 2ac 2ab'
_symmetry_space_group_name_H-M 'P b c a'
_atom_sites_solution_hydrogens geom
_audit_creation_method SHELXL-2014/7
_cell_angle_alpha 90
_cell_angle_beta 90
_cell_angle_gamma 90
_cell_formula_units_Z 16
_cell_length_a 24.2958(5)
_cell_length_b 17.0876(2)
_cell_length_c 24.3610(3)
_cell_measurement_reflns_used 77793
_cell_measurement_temperature 193(2)
_cell_measurement_theta_max 28.34
_cell_measurement_theta_min 1.68
_cell_volume 10113.6(3)
_computing_cell_refinement 'STOE X-AREA'
_computing_data_collection 'STOE X-AREA'
_computing_data_reduction 'STOE X-RED'
_computing_structure_refinement 'SHELXL-2014/7 (Sheldrick, 2014)'
_computing_structure_solution SIR-2004
_diffrn_ambient_temperature 193(2)
_diffrn_detector 'image plate (34 cm diameter)'
_diffrn_detector_area_resol_mean 6.67
_diffrn_detector_type STOE
_diffrn_measured_fraction_theta_full 0.999
_diffrn_measured_fraction_theta_max 0.987
_diffrn_measurement_details ' 275 frames, detector distance = 80 mm'
_diffrn_measurement_device '2-circle goniometer'
_diffrn_measurement_device_type 'STOE IPDS 2T'
_diffrn_measurement_method 'rotation method'
_diffrn_radiation_type MoK\a
_diffrn_radiation_wavelength 0.71073
_diffrn_reflns_av_R_equivalents 0.0532
_diffrn_reflns_av_unetI/netI 0.0277
_diffrn_reflns_Laue_measured_fraction_full 0.999
_diffrn_reflns_Laue_measured_fraction_max 0.987
_diffrn_reflns_limit_h_max 32
_diffrn_reflns_limit_h_min -32
_diffrn_reflns_limit_k_max 21
_diffrn_reflns_limit_k_min -22
_diffrn_reflns_limit_l_max 32
_diffrn_reflns_limit_l_min -32
_diffrn_reflns_number 94183
_diffrn_reflns_point_group_measured_fraction_full 0.999
_diffrn_reflns_point_group_measured_fraction_max 0.987
_diffrn_reflns_theta_full 25.242
_diffrn_reflns_theta_max 28.445
_diffrn_reflns_theta_min 1.676
_diffrn_source 'sealed X-ray tube, 12 x 0.4 mm long-fine focus'
_exptl_absorpt_coefficient_mu 0.088
_exptl_absorpt_correction_type none
_exptl_crystal_colour brown
_exptl_crystal_density_diffrn 1.438
_exptl_crystal_description needle
_exptl_crystal_F_000 4544
_exptl_crystal_size_max 0.560
_exptl_crystal_size_mid 0.140
_exptl_crystal_size_min 0.090
_refine_diff_density_max 0.323
_refine_diff_density_min -0.315
_refine_diff_density_rms 0.073
_refine_ls_extinction_method none
_refine_ls_goodness_of_fit_ref 1.153
_refine_ls_hydrogen_treatment constr
_refine_ls_matrix_type full
_refine_ls_number_parameters 778
_refine_ls_number_reflns 13022
_refine_ls_number_restraints 0
_refine_ls_restrained_S_all 1.153
_refine_ls_R_factor_all 0.1134
_refine_ls_R_factor_gt 0.0878
_refine_ls_shift/su_max 0.000
_refine_ls_shift/su_mean 0.000
_refine_ls_structure_factor_coef Fsqd
_refine_ls_weighting_details 'w=1/[\s^2^(Fo^2^)+(0.0185P)^2^+31.5257P] where P=(Fo^2^+2Fc^2^)/3'
_refine_ls_weighting_scheme calc
_refine_ls_wR_factor_gt 0.1855
_refine_ls_wR_factor_ref 0.1999
_reflns_Friedel_coverage 0.000
_reflns_number_gt 10483
_reflns_number_total 13022
_reflns_threshold_expression 'I > 2\s(I)'
_cod_data_source_file ja9b08320_si_002.cif
_cod_data_source_block kmu5
_cod_database_code 4127702
_shelx_shelxl_version_number 2014/7
_shelx_space_group_comment
;
The symmetry employed for this shelxl refinement is uniquely defined
by the following loop, which should always be used as a source of
symmetry information in preference to the above space-group names.
They are only intended as comments.
;
_shelx_estimated_absorpt_t_min 0.952
_shelx_estimated_absorpt_t_max 0.992

loop_
_space_group_symop_operation_xyz
'x, y, z'
'-x+1/2, -y, z+1/2'
'x+1/2, -y+1/2, -z'
'-x, y+1/2, -z+1/2'
'-x, -y, -z'
'x-1/2, y, -z-1/2'
'-x-1/2, y-1/2, z'
'x, -y-1/2, z-1/2'

loop_
_atom_site_label
_atom_site_type_symbol
_atom_site_fract_x
_atom_site_fract_y
_atom_site_fract_z
_atom_site_U_iso_or_equiv
_atom_site_adp_type
_atom_site_occupancy
_atom_site_site_symmetry_order
_atom_site_calc_flag
_atom_site_refinement_flags_posn
_atom_site_refinement_flags_adp
C1A C 0.09705(18) 0.6918(2) -0.00063(19) 0.0342(9) Uani 1 1 d . .
C2A C 0.15000(17) 0.7228(2) 0.00923(18) 0.0313(9) Uani 1 1 d . .
C3A C 0.18594(16) 0.7565(2) -0.03306(16) 0.0281(8) Uani 1 1 d . .
C4A C 0.16521(18) 0.7955(2) -0.08180(17) 0.0312(9) Uani 1 1 d . .
C5A C 0.10951(18) 0.8203(2) -0.08613(19) 0.0351(9) Uani 1 1 d . .
H5A H 0.0854 0.8126 -0.0560 0.042 Uiso 1 1 calc R U
C6A C 0.0900(2) 0.8550(3) -0.1327(2) 0.0436(11) Uani 1 1 d . .
H6A H 0.0522 0.8689 -0.1353 0.052 Uiso 1 1 calc R U
C7A C 0.1261(2) 0.8704(3) -0.1773(2) 0.0441(11) Uani 1 1 d . .
H7A H 0.1123 0.8925 -0.2103 0.053 Uiso 1 1 calc R U
C8A C 0.1809(2) 0.8530(3) -0.17216(18) 0.0407(10) Uani 1 1 d . .
H8A H 0.2052 0.8661 -0.2012 0.049 Uiso 1 1 calc R U
C9A C 0.20215(18) 0.8159(2) -0.12456(17) 0.0316(8) Uani 1 1 d . .
C10A C 0.26041(18) 0.8007(2) -0.11857(17) 0.0307(8) Uani 1 1 d . .
C11A C 0.29856(19) 0.8122(3) -0.16227(18) 0.0362(9) Uani 1 1 d . .
H11A H 0.2858 0.8317 -0.1965 0.043 Uiso 1 1 calc R U
C12A C 0.35265(19) 0.7958(3) -0.15582(18) 0.0365(10) Uani 1 1 d . .
H12A H 0.3768 0.8025 -0.1861 0.044 Uiso 1 1 calc R U
C13A C 0.37420(17) 0.7690(2) -0.10519(17) 0.0314(9) Uani 1 1 d . .
C14A C 0.43015(18) 0.7475(3) -0.09881(19) 0.0373(10) Uani 1 1 d . .
H14A H 0.4555 0.7558 -0.1279 0.045 Uiso 1 1 calc R U
C15A C 0.44748(18) 0.7148(3) -0.05103(18) 0.0363(9) Uani 1 1 d . .
H15A H 0.4845 0.6975 -0.0479 0.044 Uiso 1 1 calc R U
C16A C 0.41187(17) 0.7061(2) -0.00618(17) 0.0310(8) Uani 1 1 d . .
C17A C 0.35799(16) 0.7355(2) -0.00849(17) 0.0284(8) Uani 1 1 d . .
C18A C 0.32184(16) 0.7421(2) 0.03930(16) 0.0274(8) Uani 1 1 d . .
C19A C 0.34141(17) 0.7557(2) 0.09429(17) 0.0302(8) Uani 1 1 d . .
C20A C 0.39599(18) 0.7818(2) 0.10490(17) 0.0329(9) Uani 1 1 d . .
H20A H 0.4204 0.7904 0.0751 0.039 Uiso 1 1 calc R U
C21A C 0.41377(19) 0.7948(3) 0.15721(19) 0.0382(10) Uani 1 1 d . .
H21A H 0.4504 0.8121 0.1633 0.046 Uiso 1 1 calc R U
C22A C 0.3789(2) 0.7832(3) 0.20179(19) 0.0421(11) Uani 1 1 d . .
H22A H 0.3921 0.7901 0.2381 0.051 Uiso 1 1 calc R U
C23A C 0.3255(2) 0.7618(3) 0.19305(17) 0.0388(10) Uani 1 1 d . .
H23A H 0.3017 0.7550 0.2236 0.047 Uiso 1 1 calc R U
C24A C 0.30480(18) 0.7493(2) 0.13927(16) 0.0309(8) Uani 1 1 d . .
C25A C 0.24710(18) 0.7331(2) 0.12968(16) 0.0303(8) Uani 1 1 d . .
C26A C 0.20905(19) 0.7179(3) 0.17274(18) 0.0357(9) Uani 1 1 d . .
H26A H 0.2211 0.7208 0.2098 0.043 Uiso 1 1 calc R U
C27A C 0.15623(19) 0.6995(3) 0.16199(18) 0.0367(10) Uani 1 1 d . .
H27A H 0.1325 0.6867 0.1917 0.044 Uiso 1 1 calc R U
C28A C 0.13502(19) 0.6986(2) 0.10820(19) 0.0355(9) Uani 1 1 d . .
C29A C 0.08025(19) 0.6773(3) 0.0970(2) 0.0400(10) Uani 1 1 d . .
H29A H 0.0555 0.6667 0.1262 0.048 Uiso 1 1 calc R U
C30A C 0.06258(18) 0.6718(3) 0.0430(2) 0.0395(10) Uani 1 1 d . .
H30A H 0.0263 0.6541 0.0356 0.047 Uiso 1 1 calc R U
C31A C 0.24276(16) 0.7558(2) -0.02409(16) 0.0270(8) Uani 1 1 d . .
C32A C 0.28014(16) 0.7749(2) -0.06770(16) 0.0283(8) Uani 1 1 d . .
C33A C 0.33752(16) 0.7612(2) -0.06012(16) 0.0281(8) Uani 1 1 d . .
C34A C 0.26500(16) 0.7416(2) 0.03010(16) 0.0273(8) Uani 1 1 d . .
C35A C 0.22754(17) 0.7337(2) 0.07513(16) 0.0286(8) Uani 1 1 d . .
C36A C 0.17087(17) 0.7195(2) 0.06403(17) 0.0305(8) Uani 1 1 d . .
C37A C 0.0781(2) 0.6695(3) -0.0557(2) 0.0405(10) Uani 1 1 d . .
H37A H 0.1048 0.6653 -0.0840 0.049 Uiso 1 1 calc R U
O38A O 0.02972(14) 0.6559(2) -0.06742(15) 0.0522(9) Uani 1 1 d . .
C39A C 0.43046(19) 0.6555(3) 0.03911(19) 0.0371(10) Uani 1 1 d . .
H39A H 0.4036 0.6380 0.0646 0.045 Uiso 1 1 calc R U
O40A O 0.47817(13) 0.6342(2) 0.04630(14) 0.0454(8) Uani 1 1 d . .
C1B C 0.26903(18) 0.4864(2) 0.65516(17) 0.0324(9) Uani 1 1 d . .
C2B C 0.27031(17) 0.5041(2) 0.59933(17) 0.0295(8) Uani 1 1 d . .
C3B C 0.22160(17) 0.5136(2) 0.56479(16) 0.0280(8) Uani 1 1 d . .
C4B C 0.17060(17) 0.5455(2) 0.58499(16) 0.0279(8) Uani 1 1 d . .
C5B C 0.16672(18) 0.5843(2) 0.63657(17) 0.0315(8) Uani 1 1 d . .
H5B H 0.1985 0.5884 0.6592 0.038 Uiso 1 1 calc R U
C6B C 0.11775(19) 0.6157(3) 0.65414(19) 0.0365(10) Uani 1 1 d . .
H6B H 0.1159 0.6403 0.6891 0.044 Uiso 1 1 calc R U
C7B C 0.0708(2) 0.6120(3) 0.6216(2) 0.0420(11) Uani 1 1 d . .
H7B H 0.0370 0.6333 0.6345 0.050 Uiso 1 1 calc R U
C8B C 0.07353(19) 0.5778(3) 0.5714(2) 0.0383(10) Uani 1 1 d . .
H8B H 0.0415 0.5763 0.5492 0.046 Uiso 1 1 calc R U
C9B C 0.12261(17) 0.5446(2) 0.55152(17) 0.0318(9) Uani 1 1 d . .
C10B C 0.12659(16) 0.5126(2) 0.49641(17) 0.0296(8) Uani 1 1 d . .
C11B C 0.07898(17) 0.5002(2) 0.46327(18) 0.0324(9) Uani 1 1 d . .
H11B H 0.0436 0.5132 0.4772 0.039 Uiso 1 1 calc R U
C12B C 0.08376(18) 0.4700(3) 0.41202(19) 0.0355(9) Uani 1 1 d . .
H12B H 0.0514 0.4611 0.3911 0.043 Uiso 1 1 calc R U
C13B C 0.13576(17) 0.4513(2) 0.38862(17) 0.0309(8) Uani 1 1 d . .
C14B C 0.14027(19) 0.4191(3) 0.33585(18) 0.0357(9) Uani 1 1 d . .
H14B H 0.1084 0.4133 0.3136 0.043 Uiso 1 1 calc R U
C15B C 0.18991(19) 0.3962(3) 0.31678(18) 0.0351(9) Uani 1 1 d . .
H15B H 0.1923 0.3714 0.2820 0.042 Uiso 1 1 calc R U
C16B C 0.23847(17) 0.4084(2) 0.34757(17) 0.0300(8) Uani 1 1 d . .
C17B C 0.23694(16) 0.4502(2) 0.39696(16) 0.0282(8) Uani 1 1 d . .
C18B C 0.28526(16) 0.4787(2) 0.42704(16) 0.0268(8) Uani 1 1 d . .
C19B C 0.33638(17) 0.4997(2) 0.40017(17) 0.0298(8) Uani 1 1 d . .
C20B C 0.34076(19) 0.5075(3) 0.34241(18) 0.0351(9) Uani 1 1 d . .
H20B H 0.3088 0.5013 0.3204 0.042 Uiso 1 1 calc R U
C21B C 0.3899(2) 0.5238(3) 0.3177(2) 0.0411(10) Uani 1 1 d . .
H21B H 0.3919 0.5267 0.2788 0.049 Uiso 1 1 calc R U
C22B C 0.4376(2) 0.5364(3) 0.3490(2) 0.0437(11) Uani 1 1 d . .
H22B H 0.4720 0.5454 0.3316 0.052 Uiso 1 1 calc R U
C23B C 0.43377(18) 0.5355(3) 0.4045(2) 0.0385(10) Uani 1 1 d . .
H23B H 0.4656 0.5464 0.4258 0.046 Uiso 1 1 calc R U
C24B C 0.38359(17) 0.5187(2) 0.43163(18) 0.0315(9) Uani 1 1 d . .
C25B C 0.37913(17) 0.5217(2) 0.49045(17) 0.0296(8) Uani 1 1 d . .
C26B C 0.42618(18) 0.5355(3) 0.52534(19) 0.0362(10) Uani 1 1 d . .
H26B H 0.4609 0.5460 0.5090 0.043 Uiso 1 1 calc R U
C27B C 0.42217(18) 0.5339(3) 0.58109(19) 0.0363(9) Uani 1 1 d . .
H27B H 0.4541 0.5418 0.6028 0.044 Uiso 1 1 calc R U
C28B C 0.37034(17) 0.5203(2) 0.60726(18) 0.0337(9) Uani 1 1 d . .
C29B C 0.36580(19) 0.5123(3) 0.66427(18) 0.0371(10) Uani 1 1 d . .
H29B H 0.3972 0.5210 0.6868 0.045 Uiso 1 1 calc R U
C30B C 0.3170(2) 0.4921(3) 0.68792(18) 0.0367(9) Uani 1 1 d . .
H30B H 0.3151 0.4820 0.7262 0.044 Uiso 1 1 calc R U
C31B C 0.22663(16) 0.4980(2) 0.50857(16) 0.0268(8) Uani 1 1 d . .
C32B C 0.17862(17) 0.4936(2) 0.47463(16) 0.0283(8) Uani 1 1 d . .
C33B C 0.18389(17) 0.4663(2) 0.41976(17) 0.0291(8) Uani 1 1 d . .
C34B C 0.28039(17) 0.4934(2) 0.48317(16) 0.0282(8) Uani 1 1 d . .
C35B C 0.32797(16) 0.5113(2) 0.51554(17) 0.0286(8) Uani 1 1 d . .
C36B C 0.32277(17) 0.5135(2) 0.57388(17) 0.0293(8) Uani 1 1 d . .
C37B C 0.22037(19) 0.4493(3) 0.68011(17) 0.0357(9) Uani 1 1 d . .
H37B H 0.1911 0.4348 0.6563 0.043 Uiso 1 1 calc R U
O38B O 0.21475(16) 0.4358(2) 0.72881(13) 0.0499(9) Uani 1 1 d . .
C39B C 0.28822(19) 0.3667(3) 0.32860(18) 0.0351(9) Uani 1 1 d . .
H39B H 0.3177 0.3609 0.3538 0.042 Uiso 1 1 calc R U
O40B O 0.29399(15) 0.3393(2) 0.28277(13) 0.0460(8) Uani 1 1 d . .
N1L N 0.0097(2) 0.7251(4) 0.2288(2) 0.0780(17) Uani 1 1 d . .
C2L C 0.0335(2) 0.7681(4) 0.2566(2) 0.0547(14) Uani 1 1 d . .
C3L C 0.0634(2) 0.8215(4) 0.2909(2) 0.0566(14) Uani 1 1 d . .
H3L1 H 0.1030 0.8117 0.2871 0.085 Uiso 1 1 calc R U
H3L2 H 0.0524 0.8139 0.3293 0.085 Uiso 1 1 calc R U
H3L3 H 0.0552 0.8754 0.2798 0.085 Uiso 1 1 calc R U
N4L N 0.5144(2) 0.4898(4) 0.2291(2) 0.0696(15) Uani 1 1 d . .
C5L C 0.4839(2) 0.5297(3) 0.2072(2) 0.0490(12) Uani 1 1 d . .
C6L C 0.4453(2) 0.5803(4) 0.1791(2) 0.0609(15) Uani 1 1 d . .
H6L1 H 0.4438 0.6311 0.1978 0.091 Uiso 1 1 calc R U
H6L2 H 0.4087 0.5563 0.1795 0.091 Uiso 1 1 calc R U
H6L3 H 0.4573 0.5879 0.1411 0.091 Uiso 1 1 calc R U

loop_
_atom_site_aniso_label
_atom_site_aniso_U_11
_atom_site_aniso_U_22
_atom_site_aniso_U_33
_atom_site_aniso_U_23
_atom_site_aniso_U_13
_atom_site_aniso_U_12
C1A 0.031(2) 0.031(2) 0.041(2) -0.0028(18) 0.0005(18) 0.0022(16)
C2A 0.029(2) 0.0273(19) 0.037(2) -0.0010(17) 0.0046(17) 0.0012(16)
C3A 0.032(2) 0.0236(17) 0.0288(19) 0.0006(15) 0.0002(16) -0.0003(15)
C4A 0.038(2) 0.0266(19) 0.029(2) -0.0031(16) -0.0022(17) 0.0027(17)
C5A 0.036(2) 0.031(2) 0.039(2) -0.0031(18) -0.0010(18) 0.0043(17)
C6A 0.046(3) 0.040(2) 0.044(3) -0.003(2) -0.005(2) 0.013(2)
C7A 0.050(3) 0.044(3) 0.038(2) -0.001(2) -0.008(2) 0.009(2)
C8A 0.051(3) 0.040(2) 0.031(2) -0.0003(19) -0.003(2) 0.009(2)
C9A 0.038(2) 0.0285(19) 0.028(2) -0.0009(16) -0.0018(17) -0.0010(17)
C10A 0.037(2) 0.0265(19) 0.0289(19) 0.0006(16) 0.0014(17) 0.0014(16)
C11A 0.045(2) 0.035(2) 0.029(2) 0.0002(17) -0.0002(19) -0.0001(19)
C12A 0.040(2) 0.036(2) 0.034(2) 0.0001(18) 0.0083(18) -0.0030(18)
C13A 0.034(2) 0.032(2) 0.028(2) -0.0013(16) 0.0055(17) -0.0014(17)
C14A 0.034(2) 0.040(2) 0.038(2) 0.0004(19) 0.0091(18) -0.0007(19)
C15A 0.030(2) 0.040(2) 0.039(2) -0.0028(19) 0.0055(18) 0.0000(18)
C16A 0.032(2) 0.0277(19) 0.034(2) -0.0008(16) 0.0005(17) -0.0014(16)
C17A 0.0278(19) 0.0259(18) 0.031(2) 0.0006(16) 0.0036(16) -0.0021(15)
C18A 0.0313(19) 0.0253(18) 0.0257(18) -0.0022(15) 0.0045(16) 0.0010(15)
C19A 0.032(2) 0.0249(18) 0.033(2) -0.0013(16) 0.0036(17) 0.0011(16)
C20A 0.039(2) 0.029(2) 0.030(2) -0.0045(16) -0.0004(17) 0.0012(17)
C21A 0.036(2) 0.041(2) 0.038(2) -0.0039(19) -0.0061(19) -0.0024(19)
C22A 0.051(3) 0.047(3) 0.029(2) -0.0008(19) -0.007(2) -0.003(2)
C23A 0.049(3) 0.044(2) 0.024(2) -0.0014(18) 0.0009(19) -0.001(2)
C24A 0.039(2) 0.0295(19) 0.0242(18) 0.0006(16) 0.0005(16) 0.0029(17)
C25A 0.037(2) 0.0279(19) 0.0260(18) 0.0009(16) 0.0060(17) 0.0028(16)
C26A 0.043(2) 0.036(2) 0.029(2) 0.0011(17) 0.0067(18) 0.0044(19)
C27A 0.040(2) 0.037(2) 0.033(2) 0.0068(18) 0.0099(19) 0.0053(19)
C28A 0.039(2) 0.029(2) 0.038(2) 0.0047(18) 0.0089(19) -0.0007(17)
C29A 0.036(2) 0.036(2) 0.048(3) 0.002(2) 0.011(2) 0.0000(19)
C30A 0.030(2) 0.033(2) 0.056(3) -0.002(2) 0.006(2) -0.0029(17)
C31A 0.0293(19) 0.0242(17) 0.0275(19) -0.0007(15) 0.0042(15) -0.0010(15)
C32A 0.031(2) 0.0272(18) 0.0270(19) -0.0012(15) 0.0025(15) -0.0015(15)
C33A 0.031(2) 0.0251(18) 0.0286(19) -0.0018(15) 0.0034(16) -0.0001(15)
C34A 0.031(2) 0.0245(17) 0.0260(19) 0.0006(15) 0.0044(15) -0.0002(15)
C35A 0.0305(19) 0.0280(19) 0.0273(19) 0.0025(15) 0.0060(16) -0.0009(15)
C36A 0.032(2) 0.0285(19) 0.031(2) 0.0023(16) 0.0068(16) 0.0012(16)
C37A 0.037(2) 0.039(2) 0.045(3) -0.005(2) 0.005(2) -0.003(2)
O38A 0.0330(17) 0.065(2) 0.058(2) -0.0141(19) -0.0038(16) -0.0087(17)
C39A 0.036(2) 0.038(2) 0.037(2) -0.0079(19) -0.0013(19) 0.0063(18)
O40A 0.0353(17) 0.052(2) 0.0485(19) -0.0022(16) -0.0038(15) 0.0125(15)
C1B 0.038(2) 0.031(2) 0.028(2) -0.0037(16) -0.0016(17) -0.0005(17)
C2B 0.035(2) 0.0232(17) 0.030(2) -0.0039(15) -0.0016(17) -0.0006(16)
C3B 0.031(2) 0.0256(18) 0.0272(19) -0.0003(15) 0.0013(16) -0.0016(15)
C4B 0.030(2) 0.0238(18) 0.030(2) 0.0024(15) 0.0007(16) -0.0020(15)
C5B 0.034(2) 0.032(2) 0.029(2) 0.0020(16) 0.0060(16) -0.0025(17)
C6B 0.042(2) 0.032(2) 0.036(2) -0.0048(18) 0.0084(19) 0.0035(18)
C7B 0.038(2) 0.037(2) 0.051(3) -0.001(2) 0.015(2) 0.006(2)
C8B 0.032(2) 0.039(2) 0.045(3) 0.001(2) 0.0036(19) 0.0015(18)
C9B 0.031(2) 0.030(2) 0.034(2) 0.0032(17) 0.0046(17) 0.0002(16)
C10B 0.027(2) 0.0281(19) 0.034(2) 0.0027(16) -0.0008(16) -0.0007(15)
C11B 0.0251(19) 0.034(2) 0.039(2) 0.0042(18) 0.0002(17) 0.0010(16)
C12B 0.029(2) 0.039(2) 0.039(2) 0.0022(19) -0.0071(18) -0.0016(18)
C13B 0.0276(19) 0.032(2) 0.033(2) 0.0026(16) -0.0051(17) -0.0027(16)
C14B 0.035(2) 0.037(2) 0.036(2) -0.0013(18) -0.0094(18) -0.0046(18)
C15B 0.042(2) 0.034(2) 0.029(2) -0.0023(17) -0.0077(18) 0.0005(18)
C16B 0.030(2) 0.0298(19) 0.0303(19) -0.0004(16) 0.0006(16) 0.0009(16)
C17B 0.030(2) 0.0282(19) 0.0265(19) 0.0053(15) -0.0009(15) 0.0023(16)
C18B 0.0275(19) 0.0245(17) 0.0284(19) 0.0005(15) 0.0018(15) 0.0001(15)
C19B 0.029(2) 0.0282(19) 0.033(2) -0.0033(16) 0.0057(16) 0.0019(15)
C20B 0.036(2) 0.034(2) 0.036(2) -0.0021(18) 0.0059(18) 0.0010(18)
C21B 0.044(3) 0.043(2) 0.037(2) -0.001(2) 0.010(2) -0.003(2)
C22B 0.035(2) 0.055(3) 0.041(3) 0.000(2) 0.010(2) -0.001(2)
C23B 0.029(2) 0.043(2) 0.044(3) -0.004(2) 0.0070(19) -0.0033(18)
C24B 0.029(2) 0.0276(19) 0.037(2) -0.0053(17) 0.0058(17) -0.0008(16)
C25B 0.0280(19) 0.0269(19) 0.034(2) -0.0062(16) -0.0001(16) -0.0007(15)
C26B 0.029(2) 0.034(2) 0.046(3) -0.0090(19) -0.0004(18) -0.0037(17)
C27B 0.031(2) 0.038(2) 0.040(2) -0.0067(19) -0.0044(18) -0.0010(18)
C28B 0.030(2) 0.030(2) 0.041(2) -0.0056(18) -0.0020(18) -0.0031(17)
C29B 0.037(2) 0.037(2) 0.037(2) -0.0064(19) -0.0098(19) -0.0022(19)
C30B 0.046(3) 0.034(2) 0.030(2) -0.0026(17) -0.0050(19) -0.0024(19)
C31B 0.0253(18) 0.0261(18) 0.0289(19) 0.0004(15) 0.0018(15) 0.0013(15)
C32B 0.029(2) 0.0251(18) 0.031(2) 0.0027(15) -0.0016(16) -0.0039(15)
C33B 0.029(2) 0.0277(18) 0.031(2) 0.0025(16) -0.0050(16) -0.0008(16)
C34B 0.030(2) 0.0254(18) 0.030(2) -0.0024(15) 0.0008(16) -0.0001(15)
C35B 0.0262(19) 0.0248(18) 0.035(2) -0.0039(16) -0.0016(16) 0.0021(15)
C36B 0.031(2) 0.0259(18) 0.031(2) -0.0033(16) -0.0003(16) 0.0005(16)
C37B 0.044(2) 0.035(2) 0.028(2) 0.0032(17) 0.0036(18) 0.0049(19)
O38B 0.068(2) 0.052(2) 0.0299(16) 0.0078(15) 0.0096(16) -0.0005(18)
C39B 0.036(2) 0.035(2) 0.034(2) -0.0042(18) -0.0014(18) 0.0007(18)
O40B 0.053(2) 0.0482(19) 0.0372(17) -0.0127(15) 0.0002(15) 0.0073(16)
N1L 0.062(3) 0.109(5) 0.063(4) -0.008(3) 0.005(3) -0.013(3)
C2L 0.045(3) 0.077(4) 0.042(3) 0.003(3) -0.002(2) 0.000(3)
C3L 0.049(3) 0.074(4) 0.048(3) 0.005(3) 0.007(2) -0.017(3)
N4L 0.054(3) 0.100(4) 0.055(3) 0.004(3) 0.006(2) 0.010(3)
C5L 0.045(3) 0.064(3) 0.038(3) -0.002(2) 0.009(2) -0.006(3)
C6L 0.057(3) 0.066(4) 0.060(4) 0.009(3) 0.002(3) -0.007(3)

loop_
_atom_type_symbol
_atom_type_description
_atom_type_scat_dispersion_real
_atom_type_scat_dispersion_imag
_atom_type_scat_source
C C 0.0033 0.0016 'International Tables Vol C Tables 4.2.6.8 and 6.1.1.4'
H H 0.0000 0.0000 'International Tables Vol C Tables 4.2.6.8 and 6.1.1.4'
N N 0.0061 0.0033 'International Tables Vol C Tables 4.2.6.8 and 6.1.1.4'
O O 0.0106 0.0060 'International Tables Vol C Tables 4.2.6.8 and 6.1.1.4'

loop_
_geom_angle_atom_site_label_1
_geom_angle_atom_site_label_2
_geom_angle_atom_site_label_3
_geom_angle
C30A C1A C2A 120.6(4)
C30A C1A C37A 116.4(4)
C2A C1A C37A 122.6(4)
C1A C2A C36A 117.9(4)
C1A C2A C3A 124.7(4)
C36A C2A C3A 117.4(4)
C31A C3A C4A 118.4(4)
C31A C3A C2A 118.3(4)
C4A C3A C2A 123.2(4)
C9A C4A C5A 118.3(4)
C9A C4A C3A 119.6(4)
C5A C4A C3A 121.9(4)
C6A C5A C4A 121.4(4)
C6A C5A H5A 119.3
C4A C5A H5A 119.3
C5A C6A C7A 120.1(5)
C5A C6A H6A 119.9
C7A C6A H6A 119.9
C8A C7A C6A 119.4(5)
C8A C7A H7A 120.3
C6A C7A H7A 120.3
C7A C8A C9A 121.7(5)
C7A C8A H8A 119.2
C9A C8A H8A 119.2
C4A C9A C8A 118.6(4)
C4A C9A C10A 120.1(4)
C8A C9A C10A 121.3(4)
C32A C10A C11A 118.8(4)
C32A C10A C9A 118.7(4)
C11A C10A C9A 122.5(4)
C12A C11A C10A 121.1(4)
C12A C11A H11A 119.4
C10A C11A H11A 119.4
C11A C12A C13A 121.8(4)
C11A C12A H12A 119.1
C13A C12A H12A 119.1
C12A C13A C14A 122.3(4)
C12A C13A C33A 118.1(4)
C14A C13A C33A 119.5(4)
C15A C14A C13A 119.9(4)
C15A C14A H14A 120.1
C13A C14A H14A 120.1
C14A C15A C16A 121.4(4)
C14A C15A H15A 119.3
C16A C15A H15A 119.3
C15A C16A C17A 120.4(4)
C15A C16A C39A 117.2(4)
C17A C16A C39A 121.8(4)
C16A C17A C33A 118.2(4)
C16A C17A C18A 123.8(4)
C33A C17A C18A 118.1(4)
C34A C18A C19A 118.4(3)
C34A C18A C17A 117.7(4)
C19A C18A C17A 123.7(4)
C24A C19A C20A 118.0(4)
C24A C19A C18A 120.0(4)
C20A C19A C18A 121.8(4)
C21A C20A C19A 121.1(4)
C21A C20A H20A 119.5
C19A C20A H20A 119.5
C20A C21A C22A 120.8(4)
C20A C21A H21A 119.6
C22A C21A H21A 119.6
C23A C22A C21A 119.7(4)
C23A C22A H22A 120.1
C21A C22A H22A 120.1
C22A C23A C24A 121.4(4)
C22A C23A H23A 119.3
C24A C23A H23A 119.3
C19A C24A C23A 118.7(4)
C19A C24A C25A 119.9(4)
C23A C24A C25A 121.4(4)
C35A C25A C26A 118.5(4)
C35A C25A C24A 118.5(4)
C26A C25A C24A 123.0(4)
C27A C26A C25A 121.2(4)
C27A C26A H26A 119.4
C25A C26A H26A 119.4
C26A C27A C28A 122.1(4)
C26A C27A H27A 118.9
C28A C27A H27A 118.9
C29A C28A C27A 122.0(4)
C29A C28A C36A 119.6(4)
C27A C28A C36A 118.3(4)
C30A C29A C28A 119.7(4)
C30A C29A H29A 120.2
C28A C29A H29A 120.2
C29A C30A C1A 121.3(4)
C29A C30A H30A 119.3
C1A C30A H30A 119.3
C3A C31A C32A 120.5(4)
C3A C31A C34A 120.9(3)
C32A C31A C34A 118.5(4)
C10A C32A C33A 120.1(4)
C10A C32A C31A 120.7(4)
C33A C32A C31A 119.1(4)
C13A C33A C17A 119.5(4)
C13A C33A C32A 119.9(4)
C17A C33A C32A 120.5(4)
C18A C34A C35A 120.4(4)
C18A C34A C31A 120.9(3)
C35A C34A C31A 118.5(4)
C25A C35A C36A 120.2(4)
C25A C35A C34A 120.5(4)
C36A C35A C34A 119.0(4)
C35A C36A C2A 120.9(4)
C35A C36A C28A 119.3(4)
C2A C36A C28A 119.8(4)
O38A C37A C1A 124.1(4)
O38A C37A H37A 117.9
C1A C37A H37A 117.9
O40A C39A C16A 124.8(4)
O40A C39A H39A 117.6
C16A C39A H39A 117.6
C2B C1B C30B 121.1(4)
C2B C1B C37B 120.9(4)
C30B C1B C37B 117.3(4)
C1B C2B C36B 117.9(4)
C1B C2B C3B 124.6(4)
C36B C2B C3B 117.4(4)
C31B C3B C4B 118.8(4)
C31B C3B C2B 118.1(4)
C4B C3B C2B 122.8(4)
C9B C4B C5B 117.2(4)
C9B C4B C3B 120.3(4)
C5B C4B C3B 122.3(4)
C6B C5B C4B 120.9(4)
C6B C5B H5B 119.5
C4B C5B H5B 119.5
C5B C6B C7B 121.0(4)
C5B C6B H6B 119.5
C7B C6B H6B 119.5
C8B C7B C6B 119.5(4)
C8B C7B H7B 120.2
C6B C7B H7B 120.2
C7B C8B C9B 121.8(4)
C7B C8B H8B 119.1
C9B C8B H8B 119.1
C8B C9B C4B 119.5(4)
C8B C9B C10B 121.8(4)
C4B C9B C10B 118.7(4)
C32B C10B C11B 118.7(4)
C32B C10B C9B 119.6(4)
C11B C10B C9B 121.7(4)
C12B C11B C10B 120.6(4)
C12B C11B H11B 119.7
C10B C11B H11B 119.7
C11B C12B C13B 122.0(4)
C11B C12B H12B 119.0
C13B C12B H12B 119.0
C14B C13B C33B 119.8(4)
C14B C13B C12B 121.7(4)
C33B C13B C12B 118.5(4)
C15B C14B C13B 119.9(4)
C15B C14B H14B 120.0
C13B C14B H14B 120.0
C14B C15B C16B 121.3(4)
C14B C15B H15B 119.3
C16B C15B H15B 119.3
C17B C16B C15B 120.6(4)
C17B C16B C39B 122.5(4)
C15B C16B C39B 116.5(4)
C16B C17B C33B 117.1(4)
C16B C17B C18B 125.3(4)
C33B C17B C18B 117.6(4)
C34B C18B C19B 118.1(4)
C34B C18B C17B 118.8(4)
C19B C18B C17B 122.8(4)
C24B C19B C20B 117.0(4)
C24B C19B C18B 120.4(4)
C20B C19B C18B 122.4(4)
C21B C20B C19B 121.4(4)
C21B C20B H20B 119.3
C19B C20B H20B 119.3
C20B C21B C22B 120.9(4)
C20B C21B H21B 119.6
C22B C21B H21B 119.6
C23B C22B C21B 119.0(4)
C23B C22B H22B 120.5
C21B C22B H22B 120.5
C22B C23B C24B 121.7(4)
C22B C23B H23B 119.1
C24B C23B H23B 119.1
C23B C24B C19B 119.4(4)
C23B C24B C25B 121.5(4)
C19B C24B C25B 119.1(4)
C35B C25B C24B 119.9(4)
C35B C25B C26B 117.9(4)
C24B C25B C26B 122.2(4)
C27B C26B C25B 121.8(4)
C27B C26B H26B 119.1
C25B C26B H26B 119.1
C26B C27B C28B 120.7(4)
C26B C27B H27B 119.6
C28B C27B H27B 119.6
C29B C28B C36B 119.8(4)
C29B C28B C27B 121.8(4)
C36B C28B C27B 118.4(4)
C30B C29B C28B 120.9(4)
C30B C29B H29B 119.6
C28B C29B H29B 119.6
C29B C30B C1B 119.7(4)
C29B C30B H30B 120.2
C1B C30B H30B 120.2
C3B C31B C32B 120.2(4)
C3B C31B C34B 120.5(4)
C32B C31B C34B 119.1(4)
C10B C32B C33B 120.7(4)
C10B C32B C31B 120.1(4)
C33B C32B C31B 119.1(4)
C13B C33B C32B 119.2(4)
C13B C33B C17B 120.0(4)
C32B C33B C17B 120.6(4)
C18B C34B C35B 120.6(4)
C18B C34B C31B 120.3(4)
C35B C34B C31B 118.8(3)
C25B C35B C36B 120.8(4)
C25B C35B C34B 120.3(4)
C36B C35B C34B 118.8(4)
C28B C36B C2B 119.2(4)
C28B C36B C35B 120.1(4)
C2B C36B C35B 120.6(4)
O38B C37B C1B 125.0(5)
O38B C37B H37B 117.5
C1B C37B H37B 117.5
O40B C39B C16B 124.5(4)
O40B C39B H39B 117.8
C16B C39B H39B 117.8
N1L C2L C3L 179.6(7)
C2L C3L H3L1 109.5
C2L C3L H3L2 109.5
H3L1 C3L H3L2 109.5
C2L C3L H3L3 109.5
H3L1 C3L H3L3 109.5
H3L2 C3L H3L3 109.5
N4L C5L C6L 179.8(7)
C5L C6L H6L1 109.5
C5L C6L H6L2 109.5
H6L1 C6L H6L2 109.5
C5L C6L H6L3 109.5
H6L1 C6L H6L3 109.5
H6L2 C6L H6L3 109.5

loop_
_geom_bond_atom_site_label_1
_geom_bond_atom_site_label_2
_geom_bond_distance
C1A C30A 1.396(6)
C1A C2A 1.412(6)
C1A C37A 1.468(6)
C2A C36A 1.429(6)
C2A C3A 1.469(6)
C3A C31A 1.398(5)
C3A C4A 1.451(5)
C4A C9A 1.418(6)
C4A C5A 1.422(6)
C5A C6A 1.366(6)
C5A H5A 0.9500
C6A C7A 1.419(7)
C6A H6A 0.9500
C7A C8A 1.370(7)
C7A H7A 0.9500
C8A C9A 1.419(6)
C8A H8A 0.9500
C9A C10A 1.446(6)
C10A C32A 1.400(6)
C10A C11A 1.425(6)
C11A C12A 1.353(6)
C11A H11A 0.9500
C12A C13A 1.416(6)
C12A H12A 0.9500
C13A C14A 1.417(6)
C13A C33A 1.420(5)
C14A C15A 1.358(6)
C14A H14A 0.9500
C15A C16A 1.401(6)
C15A H15A 0.9500
C16A C17A 1.403(6)
C16A C39A 1.474(6)
C17A C33A 1.422(6)
C17A C18A 1.463(5)
C18A C34A 1.399(5)
C18A C19A 1.440(6)
C19A C24A 1.416(6)
C19A C20A 1.423(6)
C20A C21A 1.364(6)
C20A H20A 0.9500
C21A C22A 1.392(6)
C21A H21A 0.9500
C22A C23A 1.363(7)
C22A H22A 0.9500
C23A C24A 1.419(6)
C23A H23A 0.9500
C24A C25A 1.448(6)
C25A C35A 1.412(6)
C25A C26A 1.422(6)
C26A C27A 1.347(6)
C26A H26A 0.9500
C27A C28A 1.408(6)
C27A H27A 0.9500
C28A C29A 1.406(6)
C28A C36A 1.430(6)
C29A C30A 1.385(7)
C29A H29A 0.9500
C30A H30A 0.9500
C31A C32A 1.435(5)
C31A C34A 1.447(5)
C32A C33A 1.426(6)
C34A C35A 1.432(5)
C35A C36A 1.424(6)
C37A O38A 1.232(6)
C37A H37A 0.9500
C39A O40A 1.227(5)
C39A H39A 0.9500
C1B C2B 1.393(6)
C1B C30B 1.416(6)
C1B C37B 1.473(6)
C2B C36B 1.426(6)
C2B C3B 1.461(6)
C3B C31B 1.401(5)
C3B C4B 1.441(6)
C4B C9B 1.423(6)
C4B C5B 1.423(6)
C5B C6B 1.374(6)
C5B H5B 0.9500
C6B C7B 1.390(7)
C6B H6B 0.9500
C7B C8B 1.357(7)
C7B H7B 0.9500
C8B C9B 1.408(6)
C8B H8B 0.9500
C9B C10B 1.452(6)
C10B C32B 1.409(6)
C10B C11B 1.426(6)
C11B C12B 1.356(6)
C11B H11B 0.9500
C12B C13B 1.422(6)
C12B H12B 0.9500
C13B C14B 1.403(6)
C13B C33B 1.417(5)
C14B C15B 1.350(6)
C14B H14B 0.9500
C15B C16B 1.414(6)
C15B H15B 0.9500
C16B C17B 1.399(6)
C16B C39B 1.478(6)
C17B C33B 1.430(6)
C17B C18B 1.468(5)
C18B C34B 1.395(5)
C18B C19B 1.449(5)
C19B C24B 1.417(6)
C19B C20B 1.417(6)
C20B C21B 1.366(6)
C20B H20B 0.9500
C21B C22B 1.402(7)
C21B H21B 0.9500
C22B C23B 1.355(7)
C22B H22B 0.9500
C23B C24B 1.416(6)
C23B H23B 0.9500
C24B C25B 1.438(6)
C25B C35B 1.397(6)
C25B C26B 1.444(6)
C26B C27B 1.362(6)
C26B H26B 0.9500
C27B C28B 1.430(6)
C27B H27B 0.9500
C28B C29B 1.400(6)
C28B C36B 1.418(6)
C29B C30B 1.363(7)
C29B H29B 0.9500
C30B H30B 0.9500
C31B C32B 1.432(5)
C31B C34B 1.448(5)
C32B C33B 1.421(6)
C34B C35B 1.432(5)
C35B C36B 1.427(6)
C37B O38B 1.216(5)
C37B H37B 0.9500
C39B O40B 1.219(5)
C39B H39B 0.9500
N1L C2L 1.154(7)
C2L C3L 1.436(8)
C3L H3L1 0.9800
C3L H3L2 0.9800
C3L H3L3 0.9800
N4L C5L 1.140(7)
C5L C6L 1.447(8)
C6L H6L1 0.9800
C6L H6L2 0.9800
C6L H6L3 0.9800

loop_
_geom_torsion_atom_site_label_1
_geom_torsion_atom_site_label_2
_geom_torsion_atom_site_label_3
_geom_torsion_atom_site_label_4
_geom_torsion
C30A C1A C2A C36A 11.3(6)
C37A C1A C2A C36A -160.6(4)
C30A C1A C2A C3A -170.3(4)
C37A C1A C2A C3A 17.9(7)
C1A C2A C3A C31A -154.5(4)
C36A C2A C3A C31A 24.0(6)
C1A C2A C3A C4A 30.0(6)
C36A C2A C3A C4A -151.6(4)
C31A C3A C4A C9A 14.0(6)
C2A C3A C4A C9A -170.5(4)
C31A C3A C4A C5A -160.3(4)
C2A C3A C4A C5A 15.3(6)
C9A C4A C5A C6A 7.4(6)
C3A C4A C5A C6A -178.2(4)
C4A C5A C6A C7A -2.9(7)
C5A C6A C7A C8A -2.7(7)
C6A C7A C8A C9A 3.6(7)
C5A C4A C9A C8A -6.4(6)
C3A C4A C9A C8A 179.2(4)
C5A C4A C9A C10A 172.0(4)
C3A C4A C9A C10A -2.5(6)
C7A C8A C9A C4A 1.0(7)
C7A C8A C9A C10A -177.4(4)
C4A C9A C10A C32A -7.8(6)
C8A C9A C10A C32A 170.5(4)
C4A C9A C10A C11A 173.1(4)
C8A C9A C10A C11A -8.6(6)
C32A C10A C11A C12A 2.5(6)
C9A C10A C11A C12A -178.5(4)
C10A C11A C12A C13A -2.0(7)
C11A C12A C13A C14A 176.4(4)
C11A C12A C13A C33A -1.5(6)
C12A C13A C14A C15A -173.5(4)
C33A C13A C14A C15A 4.4(7)
C13A C14A C15A C16A -4.0(7)
C14A C15A C16A C17A -4.0(7)
C14A C15A C16A C39A 167.2(4)
C15A C16A C17A C33A 11.1(6)
C39A C16A C17A C33A -159.6(4)
C15A C16A C17A C18A -168.1(4)
C39A C16A C17A C18A 21.1(6)
C16A C17A C18A C34A -154.9(4)
C33A C17A C18A C34A 25.8(5)
C16A C17A C18A C19A 30.6(6)
C33A C17A C18A C19A -148.7(4)
C34A C18A C19A C24A 15.3(6)
C17A C18A C19A C24A -170.3(4)
C34A C18A C19A C20A -159.5(4)
C17A C18A C19A C20A 14.9(6)
C24A C19A C20A C21A 4.7(6)
C18A C19A C20A C21A 179.6(4)
C19A C20A C21A C22A -0.2(7)
C20A C21A C22A C23A -2.9(7)
C21A C22A C23A C24A 1.4(7)
C20A C19A C24A C23A -6.0(6)
C18A C19A C24A C23A 178.9(4)
C20A C19A C24A C25A 171.8(4)
C18A C19A C24A C25A -3.2(6)
C22A C23A C24A C19A 3.1(7)
C22A C23A C24A C25A -174.7(4)
C19A C24A C25A C35A -7.8(6)
C23A C24A C25A C35A 170.0(4)
C19A C24A C25A C26A 173.3(4)
C23A C24A C25A C26A -8.8(6)
C35A C25A C26A C27A 4.2(6)
C24A C25A C26A C27A -176.9(4)
C25A C26A C27A C28A -3.7(7)
C26A C27A C28A C29A 178.2(4)
C26A C27A C28A C36A -1.2(7)
C27A C28A C29A C30A -175.2(4)
C36A C28A C29A C30A 4.2(7)
C28A C29A C30A C1A -4.1(7)
C2A C1A C30A C29A -3.8(7)
C37A C1A C30A C29A 168.5(4)
C4A C3A C31A C32A -15.4(6)
C2A C3A C31A C32A 168.8(4)
C4A C3A C31A C34A 159.9(4)
C2A C3A C31A C34A -15.9(6)
C11A C10A C32A C33A 0.6(6)
C9A C10A C32A C33A -178.5(4)
C11A C10A C32A C31A -174.3(4)
C9A C10A C32A C31A 6.6(6)
C3A C31A C32A C10A 5.2(6)
C34A C31A C32A C10A -170.2(4)
C3A C31A C32A C33A -169.8(4)
C34A C31A C32A C33A 14.9(5)
C12A C13A C33A C17A -179.1(4)
C14A C13A C33A C17A 2.9(6)
C12A C13A C33A C32A 4.5(6)
C14A C13A C33A C32A -173.4(4)
C16A C17A C33A C13A -10.5(6)
C18A C17A C33A C13A 168.8(4)
C16A C17A C33A C32A 165.8(4)
C18A C17A C33A C32A -14.8(6)
C10A C32A C33A C13A -4.1(6)
C31A C32A C33A C13A 170.9(4)
C10A C32A C33A C17A 179.6(4)
C31A C32A C33A C17A -5.5(6)
C19A C18A C34A C35A -16.4(6)
C17A C18A C34A C35A 168.8(3)
C19A C18A C34A C31A 158.1(4)
C17A C18A C34A C31A -16.6(6)
C3A C31A C34A C18A -178.9(4)
C32A C31A C34A C18A -3.6(6)
C3A C31A C34A C35A -4.2(6)
C32A C31A C34A C35A 171.1(4)
C26A C25A C35A C36A 0.1(6)
C24A C25A C35A C36A -178.8(4)
C26A C25A C35A C34A -174.3(4)
C24A C25A C35A C34A 6.8(6)
C18A C34A C35A C25A 5.4(6)
C31A C34A C35A C25A -169.3(4)
C18A C34A C35A C36A -169.0(4)
C31A C34A C35A C36A 16.3(5)
C25A C35A C36A C2A 177.7(4)
C34A C35A C36A C2A -7.8(6)
C25A C35A C36A C28A -4.9(6)
C34A C35A C36A C28A 169.6(4)
C1A C2A C36A C35A 166.4(4)
C3A C2A C36A C35A -12.2(6)
C1A C2A C36A C28A -11.0(6)
C3A C2A C36A C28A 170.4(4)
C29A C28A C36A C35A -174.0(4)
C27A C28A C36A C35A 5.5(6)
C29A C28A C36A C2A 3.5(6)
C27A C28A C36A C2A -177.1(4)
C30A C1A C37A O38A 21.5(7)
C2A C1A C37A O38A -166.3(5)
C15A C16A C39A O40A 16.4(7)
C17A C16A C39A O40A -172.6(4)
C30B C1B C2B C36B 11.8(6)
C37B C1B C2B C36B -158.4(4)
C30B C1B C2B C3B -168.3(4)
C37B C1B C2B C3B 21.5(6)
C1B C2B C3B C31B -153.1(4)
C36B C2B C3B C31B 26.8(5)
C1B C2B C3B C4B 33.2(6)
C36B C2B C3B C4B -146.8(4)
C31B C3B C4B C9B 14.2(6)
C2B C3B C4B C9B -172.2(4)
C31B C3B C4B C5B -161.0(4)
C2B C3B C4B C5B 12.6(6)
C9B C4B C5B C6B 3.2(6)
C3B C4B C5B C6B 178.5(4)
C4B C5B C6B C7B -1.3(7)
C5B C6B C7B C8B -0.9(7)
C6B C7B C8B C9B 1.1(7)
C7B C8B C9B C4B 1.0(7)
C7B C8B C9B C10B -175.8(4)
C5B C4B C9B C8B -3.0(6)
C3B C4B C9B C8B -178.4(4)
C5B C4B C9B C10B 173.8(4)
C3B C4B C9B C10B -1.6(6)
C8B C9B C10B C32B 168.0(4)
C4B C9B C10B C32B -8.7(6)
C8B C9B C10B C11B -11.7(6)
C4B C9B C10B C11B 171.6(4)
C32B C10B C11B C12B 0.6(6)
C9B C10B C11B C12B -179.7(4)
C10B C11B C12B C13B -1.5(7)
C11B C12B C13B C14B 179.1(4)
C11B C12B C13B C33B -1.3(6)
C33B C13B C14B C15B 5.7(6)
C12B C13B C14B C15B -174.6(4)
C13B C14B C15B C16B -4.0(7)
C14B C15B C16B C17B -5.0(7)
C14B C15B C16B C39B 167.4(4)
C15B C16B C17B C33B 11.6(6)
C39B C16B C17B C33B -160.3(4)
C15B C16B C17B C18B -168.2(4)
C39B C16B C17B C18B 19.9(6)
C16B C17B C18B C34B -157.0(4)
C33B C17B C18B C34B 23.2(5)
C16B C17B C18B C19B 29.1(6)
C33B C17B C18B C19B -150.7(4)
C34B C18B C19B C24B 13.1(6)
C17B C18B C19B C24B -173.0(4)
C34B C18B C19B C20B -162.4(4)
C17B C18B C19B C20B 11.5(6)
C24B C19B C20B C21B 7.4(6)
C18B C19B C20B C21B -177.0(4)
C19B C20B C21B C22B -2.5(7)
C20B C21B C22B C23B -2.8(8)
C21B C22B C23B C24B 3.0(8)
C22B C23B C24B C19B 2.1(7)
C22B C23B C24B C25B -176.8(5)
C20B C19B C24B C23B -7.1(6)
C18B C19B C24B C23B 177.1(4)
C20B C19B C24B C25B 171.8(4)
C18B C19B C24B C25B -3.9(6)
C23B C24B C25B C35B 174.6(4)
C19B C24B C25B C35B -4.3(6)
C23B C24B C25B C26B -5.3(7)
C19B C24B C25B C26B 175.8(4)
C35B C25B C26B C27B 4.0(6)
C24B C25B C26B C27B -176.2(4)
C25B C26B C27B C28B -1.7(7)
C26B C27B C28B C29B 174.9(4)
C26B C27B C28B C36B -3.8(7)
C36B C28B C29B C30B 4.9(7)
C27B C28B C29B C30B -173.8(4)
C28B C29B C30B C1B -6.0(7)
C2B C1B C30B C29B -2.6(7)
C37B C1B C30B C29B 167.9(4)
C4B C3B C31B C32B -16.5(6)
C2B C3B C31B C32B 169.5(3)
C4B C3B C31B C34B 157.6(4)
C2B C3B C31B C34B -16.3(6)
C11B C10B C32B C33B 3.2(6)
C9B C10B C32B C33B -176.5(4)
C11B C10B C32B C31B -173.8(4)
C9B C10B C32B C31B 6.5(6)
C3B C31B C32B C10B 6.3(6)
C34B C31B C32B C10B -167.9(4)
C3B C31B C32B C33B -170.7(4)
C34B C31B C32B C33B 15.1(5)
C14B C13B C33B C32B -175.4(4)
C12B C13B C33B C32B 4.9(6)
C14B C13B C33B C17B 1.3(6)
C12B C13B C33B C17B -178.4(4)
C10B C32B C33B C13B -5.9(6)
C31B C32B C33B C13B 171.0(4)
C10B C32B C33B C17B 177.4(4)
C31B C32B C33B C17B -5.7(6)
C16B C17B C33B C13B -9.8(6)
C18B C17B C33B C13B 170.1(4)
C16B C17B C33B C32B 166.9(4)
C18B C17B C33B C32B -13.3(6)
C19B C18B C34B C35B -14.2(6)
C17B C18B C34B C35B 171.7(3)
C19B C18B C34B C31B 160.1(4)
C17B C18B C34B C31B -14.1(6)
C3B C31B C34B C18B -179.3(4)
C32B C31B C34B C18B -5.1(5)
C3B C31B C34B C35B -4.9(6)
C32B C31B C34B C35B 169.2(4)
C24B C25B C35B C36B 179.4(4)
C26B C25B C35B C36B -0.7(6)
C24B C25B C35B C34B 3.4(6)
C26B C25B C35B C34B -176.7(4)
C18B C34B C35B C25B 6.1(6)
C31B C34B C35B C25B -168.2(4)
C18B C34B C35B C36B -170.0(4)
C31B C34B C35B C36B 15.7(5)
C29B C28B C36B C2B 4.5(6)
C27B C28B C36B C2B -176.8(4)
C29B C28B C36B C35B -171.8(4)
C27B C28B C36B C35B 7.0(6)
C1B C2B C36B C28B -12.6(6)
C3B C2B C36B C28B 167.5(4)
C1B C2B C36B C35B 163.7(4)
C3B C2B C36B C35B -16.3(6)
C25B C35B C36B C28B -4.8(6)
C34B C35B C36B C28B 171.3(4)
C25B C35B C36B C2B 179.0(4)
C34B C35B C36B C2B -4.9(6)
C2B C1B C37B O38B -175.9(4)
C30B C1B C37B O38B 13.6(7)
C17B C16B C39B O40B -169.1(4)
C15B C16B C39B O40B 18.7(7)
